data_4020078
loop_
_publ_author_name
'Alice E. Lurain'
'Patrick J. Carroll'
'Patrick J. Walsh'

_journal_name_full 'Journal of Organic Chemistry'
_journal_page_first 1262
_journal_page_last 1268
_journal_paper_doi 10.1021/jo048345d
_journal_volume 70
_journal_year 2005
_chemical_formula_sum 'C13 H17 F O2'
_chemical_formula_weight 224.27
_space_group_IT_number 5
_symmetry_cell_setting monoclinic
_symmetry_space_group_name_Hall 'C 2y'
_symmetry_space_group_name_H-M 'C 1 2 1'
_atom_sites_solution_hydrogens geom
_atom_sites_solution_primary direct
_cell_angle_alpha 90.000
_cell_angle_beta 102.407(3)
_cell_angle_gamma 90.000
_cell_formula_units_Z 4
_cell_length_a 17.069(6)
_cell_length_b 5.886(2)
_cell_length_c 12.681(5)
_cell_measurement_temperature 143(1)
_cell_volume 1244.3(8)
_diffrn_ambient_temperature 143(1)
_diffrn_measurement_device 'CCD Area Detector'
_diffrn_measurement_device_type 'Rigaku Mercury'
_diffrn_measurement_method 'phi and omega rotations'
_diffrn_radiation_monochromator graphite
_diffrn_radiation_source 'rotating anode'
_diffrn_radiation_type MoK\a
_diffrn_radiation_wavelength 0.71069
_diffrn_reflns_av_R_equivalents 0.0318
_diffrn_reflns_av_sigmaI/netI 0.0479
_diffrn_reflns_limit_h_max 20
_diffrn_reflns_limit_h_min -19
_diffrn_reflns_limit_k_max 7
_diffrn_reflns_limit_k_min -5
_diffrn_reflns_limit_l_max 12
_diffrn_reflns_limit_l_min -15
_diffrn_reflns_number 2747
_diffrn_reflns_theta_max 25.32
_diffrn_reflns_theta_min 2.64
_exptl_absorpt_coefficient_mu 0.089
_exptl_absorpt_correction_T_max 1.0000
_exptl_absorpt_correction_T_min 0.6273
_exptl_absorpt_correction_type multi-scan
_exptl_crystal_density_diffrn 1.197
_exptl_crystal_density_method 'not measured'
_exptl_crystal_F_000 480
_exptl_crystal_size_max 0.46
_exptl_crystal_size_mid 0.32
_exptl_crystal_size_min 0.01
_refine_ls_abs_structure_details 'Flack H D (1983), Acta Cryst. A39, 876-881'
_refine_ls_abs_structure_Flack 0.0(19)
_refine_ls_extinction_coef ?
_refine_ls_extinction_method none
_refine_ls_goodness_of_fit_ref 1.111
_refine_ls_hydrogen_treatment constr
_refine_ls_matrix_type full
_refine_ls_number_parameters 149
_refine_ls_number_reflns 1753
_refine_ls_number_restraints 1
_refine_ls_restrained_S_all 1.111
_refine_ls_R_factor_all 0.0749
_refine_ls_R_factor_gt 0.0598
_refine_ls_shift/su_max 0.014
_refine_ls_shift/su_mean 0.000
_refine_ls_structure_factor_coef Fsqd
_refine_ls_weighting_details 'calc w=1/[\s^2^(Fo^2^)+(0.0915P)^2^+0.5123P] where P=(Fo^2^+2Fc^2^)/3'
_refine_ls_weighting_scheme calc
_refine_ls_wR_factor_gt 0.1515
_refine_ls_wR_factor_ref 0.1696
_reflns_number_gt 1415
_reflns_number_total 1753
_reflns_threshold_expression >2sigma(I)
_cod_original_sg_symbol_H-M 'C 2'
_cod_database_code 4020078

loop_
_symmetry_equiv_pos_as_xyz
'x, y, z'
'-x, y, -z'
'x+1/2, y+1/2, z'
'-x+1/2, y+1/2, -z'

loop_
_atom_site_label
_atom_site_type_symbol
_atom_site_fract_x
_atom_site_fract_y
_atom_site_fract_z
_atom_site_U_iso_or_equiv
_atom_site_adp_type
_atom_site_occupancy
_atom_site_symmetry_multiplicity
_atom_site_calc_flag
_atom_site_refinement_flags
_atom_site_disorder_assembly
_atom_site_disorder_group
C1 C 0.1619(2) 0.5583(7) 0.2705(3) 0.0393(9) Uani 1 1 d . . .
C2 C 0.1863(2) 0.7259(8) 0.3484(3) 0.0491(10) Uani 1 1 d . . .
H2 H 0.2099 0.8589 0.3307 0.065 Uiso 1 1 calc R . .
C3 C 0.1750(3) 0.6925(8) 0.4533(3) 0.0534(11) Uani 1 1 d . . .
H3 H 0.1908 0.8025 0.5063 0.071 Uiso 1 1 calc R . .
C4 C 0.1404(2) 0.4951(8) 0.4761(3) 0.0498(11) Uani 1 1 d . . .
C5 C 0.1168(3) 0.3268(9) 0.4016(4) 0.0568(12) Uani 1 1 d . . .
H5 H 0.0936 0.1934 0.4197 0.075 Uiso 1 1 calc R . .
C6 C 0.1288(3) 0.3630(8) 0.2984(3) 0.0532(11) Uani 1 1 d . . .
H6 H 0.1137 0.2505 0.2465 0.071 Uiso 1 1 calc R . .
C7 C 0.1749(2) 0.5906(7) 0.1564(3) 0.0425(9) Uani 1 1 d . . .
H7 H 0.1268 0.5394 0.1048 0.057 Uiso 1 1 calc R . .
C8 C 0.2458(2) 0.4480(7) 0.1418(3) 0.0400(9) Uani 1 1 d . . .
H8 H 0.2417 0.2847 0.1548 0.053 Uiso 1 1 calc R . .
C9 C 0.3270(2) 0.5394(7) 0.1599(3) 0.0420(9) Uani 1 1 d . . .
H9 H 0.3313 0.6977 0.1843 0.056 Uiso 1 1 calc R . .
C10 C 0.4041(2) 0.4077(8) 0.1909(3) 0.0477(11) Uani 1 1 d . . .
C11 C 0.3915(3) 0.1512(8) 0.1746(4) 0.0545(12) Uani 1 1 d . . .
H11A H 0.3582 0.0963 0.2211 0.082 Uiso 1 1 calc R . .
H11B H 0.4425 0.0754 0.1917 0.082 Uiso 1 1 calc R . .
H11C H 0.3661 0.1212 0.1008 0.082 Uiso 1 1 calc R . .
C12 C 0.4617(3) 0.4951(10) 0.1237(4) 0.0640(13) Uani 1 1 d . . .
H12A H 0.4406 0.4614 0.0489 0.096 Uiso 1 1 calc R . .
H12B H 0.5129 0.4225 0.1469 0.096 Uiso 1 1 calc R . .
H12C H 0.4679 0.6564 0.1330 0.096 Uiso 1 1 calc R . .
C13 C 0.4386(3) 0.4529(10) 0.3118(3) 0.0613(13) Uani 1 1 d . . .
H13A H 0.4496 0.6121 0.3227 0.092 Uiso 1 1 calc R . .
H13B H 0.4873 0.3680 0.3349 0.092 Uiso 1 1 calc R . .
H13C H 0.4002 0.4068 0.3530 0.092 Uiso 1 1 calc R . .
O1 O 0.18675(18) 0.8264(5) 0.1392(2) 0.0522(8) Uani 1 1 d . . .
H1 H 0.2045 0.8427 0.0846 0.078 Uiso 1 1 calc R . .
O2 O 0.27923(15) 0.5091(5) 0.05049(19) 0.0480(7) Uani 1 1 d . . .
F1 F 0.12832(18) 0.4617(5) 0.57856(19) 0.0735(9) Uani 1 1 d . . .

loop_
_atom_site_aniso_label
_atom_site_aniso_U_11
_atom_site_aniso_U_22
_atom_site_aniso_U_33
_atom_site_aniso_U_23
_atom_site_aniso_U_13
_atom_site_aniso_U_12
C1 0.0388(19) 0.043(2) 0.0381(19) -0.0049(18) 0.0133(14) -0.0028(17)
C2 0.059(2) 0.048(3) 0.045(2) 0.001(2) 0.0195(18) -0.006(2)
C3 0.075(3) 0.048(3) 0.039(2) -0.005(2) 0.0144(18) 0.000(2)
C4 0.062(2) 0.053(3) 0.039(2) 0.007(2) 0.0206(17) -0.001(2)
C5 0.059(3) 0.057(3) 0.056(3) 0.006(2) 0.0170(19) -0.013(2)
C6 0.052(2) 0.060(3) 0.047(2) -0.003(2) 0.0091(18) -0.009(2)
C7 0.045(2) 0.045(3) 0.038(2) -0.0047(17) 0.0101(15) -0.0012(18)
C8 0.053(2) 0.038(2) 0.0334(17) -0.0006(17) 0.0192(14) 0.0004(18)
C9 0.050(2) 0.040(2) 0.0375(19) -0.0017(18) 0.0129(15) 0.0011(19)
C10 0.048(2) 0.050(3) 0.046(2) -0.0078(19) 0.0131(17) 0.001(2)
C11 0.067(3) 0.042(3) 0.052(2) -0.004(2) 0.008(2) 0.009(2)
C12 0.055(2) 0.071(4) 0.073(3) -0.008(3) 0.030(2) -0.006(3)
C13 0.067(3) 0.061(3) 0.054(3) -0.007(2) 0.007(2) -0.001(2)
O1 0.0697(19) 0.051(2) 0.0425(15) 0.0095(13) 0.0264(13) 0.0142(15)
O2 0.0553(15) 0.057(2) 0.0348(13) -0.0006(13) 0.0166(10) 0.0045(14)
F1 0.104(2) 0.079(2) 0.0463(14) 0.0084(14) 0.0351(13) 0.0023(17)
